data_1568300
loop_
_publ_author_name
'Ni, Hao-Fei'
'Ye, Lou-Kai'
'Zhuge, Peng-Cheng'
'Hu, Bo-Lan'
'Lou, Jia-Rui'
'Su, Chang-Yuan'
'Zhang, Zhi-Xu'
'Xie, Li-Yan'
'Fu, Da-Wei'
'Zhang, Yi'

_publ_section_title
;
 A nickel(ii)-based one-dimensional organic-inorganic halide perovskite
 ferroelectric with the highest Curie temperature.
;
_journal_issue 7
_journal_name_full 'Chemical science'
_journal_page_first 1781
_journal_page_last 1786
_journal_paper_doi 10.1039/d2sc05857j
_journal_volume 14
_journal_year 2023
_chemical_formula_moiety 'Cl3 Ni, C4 H8 N'
_chemical_formula_sum 'C4 H8 Cl3 N Ni'
_chemical_formula_weight 235.17
_space_group_crystal_system orthorhombic
_space_group_IT_number 63
_space_group_name_Hall '-C 2c 2'
_space_group_name_H-M_alt 'C m c m'
_atom_sites_solution_hydrogens difmap
_audit_creation_method SHELXL-2014/7
_audit_update_record
;
2022-10-21 deposited with the CCDC.	2023-01-18 downloaded from the CCDC.
;
_cell_angle_alpha 90
_cell_angle_beta 90
_cell_angle_gamma 90
_cell_formula_units_Z 4
_cell_length_a 7.35(3)
_cell_length_b 17.78(7)
_cell_length_c 6.23(2)
_cell_measurement_reflns_used 1115
_cell_measurement_temperature 453(2)
_cell_measurement_theta_max 27.4778
_cell_measurement_theta_min 3.2719
_cell_volume 814(5)
_computing_structure_refinement 'SHELXL-2014/7 (Sheldrick, 2014)'
_diffrn_ambient_temperature 453(2)
_diffrn_measured_fraction_theta_full 0.982
_diffrn_measured_fraction_theta_max 0.978
_diffrn_measurement_device_type 'Rigaku Saturn 724+ CCD diffractometer'
_diffrn_radiation_type MoK\a
_diffrn_radiation_wavelength 0.71073
_diffrn_reflns_av_R_equivalents 0.0689
_diffrn_reflns_av_unetI/netI 0.0609
_diffrn_reflns_Laue_measured_fraction_full 0.982
_diffrn_reflns_Laue_measured_fraction_max 0.978
_diffrn_reflns_limit_h_max 8
_diffrn_reflns_limit_h_min -9
_diffrn_reflns_limit_k_max 22
_diffrn_reflns_limit_k_min -18
_diffrn_reflns_limit_l_max 8
_diffrn_reflns_limit_l_min -8
_diffrn_reflns_number 2701
_diffrn_reflns_point_group_measured_fraction_full 0.982
_diffrn_reflns_point_group_measured_fraction_max 0.978
_diffrn_reflns_theta_full 25.242
_diffrn_reflns_theta_max 27.442
_diffrn_reflns_theta_min 2.999
_diffrn_source 'Rotating-anode X-ray tube'
_exptl_absorpt_coefficient_mu 3.281
_exptl_absorpt_correction_T_max 1.0000
_exptl_absorpt_correction_T_min 0.7089
_exptl_absorpt_correction_type multi-scan
_exptl_crystal_colour Colorless
_exptl_crystal_density_diffrn 1.919
_exptl_crystal_description Prism
_exptl_crystal_F_000 472
_exptl_crystal_size_max 0.2
_exptl_crystal_size_mid 0.2
_exptl_crystal_size_min 0.2
_refine_diff_density_max 0.690
_refine_diff_density_min -0.726
_refine_diff_density_rms 0.195
_refine_ls_extinction_method none
_refine_ls_goodness_of_fit_ref 1.006
_refine_ls_hydrogen_treatment constr
_refine_ls_matrix_type full
_refine_ls_number_parameters 31
_refine_ls_number_reflns 539
_refine_ls_number_restraints 29
_refine_ls_restrained_S_all 1.043
_refine_ls_R_factor_all 0.0755
_refine_ls_R_factor_gt 0.0612
_refine_ls_shift/su_max 0.000
_refine_ls_shift/su_mean 0.000
_refine_ls_structure_factor_coef Fsqd
_refine_ls_weighting_details 'w=1/[\s^2^(Fo^2^)+(0.1175P)^2^] where P=(Fo^2^+2Fc^2^)/3'
_refine_ls_weighting_scheme calc
_refine_ls_wR_factor_gt 0.1752
_refine_ls_wR_factor_ref 0.1863
_reflns_Friedel_coverage 0.000
_reflns_number_gt 388
_reflns_number_total 539
_reflns_threshold_expression 'I > 2\s(I)'
_cod_data_source_file d2sc05857j2.cif
_cod_data_source_block shelxl_CCDC1
_cod_depositor_comments
;
The following automatic conversions were performed:

data item '_exptl_absorpt_correction_type' value 'Multi-scan' was
changed to 'multi-scan' in accordance with the
/home/data/users/saulius/crontab/automatic-downloads/rss-feeds/RSC/lib/dictionaries/cif_core.dic
dictionary named 'cif_core.dic' version 2.4.2 last updated on
2011-04-26.

Automatic conversion script
Id: cif_fix_values 7556 2019-12-06 15:28:31Z antanas 

 Adding full bibliography for 1568299--1568300.cif.
;
_cod_original_cell_volume 814(6)
_cod_database_code 1568300
_shelx_shelxl_version_number 2014/7
_shelx_space_group_comment
;
The symmetry employed for this shelxl refinement is uniquely defined
by the following loop, which should always be used as a source of
symmetry information in preference to the above space-group names.
They are only intended as comments.
;

loop_
_space_group_symop_operation_xyz
'x, y, z'
'-x, -y, z+1/2'
'-x, y, -z+1/2'
'x, -y, -z'
'x+1/2, y+1/2, z'
'-x+1/2, -y+1/2, z+1/2'
'-x+1/2, y+1/2, -z+1/2'
'x+1/2, -y+1/2, -z'
'-x, -y, -z'
'x, y, -z-1/2'
'x, -y, z-1/2'
'-x, y, z'
'-x+1/2, -y+1/2, -z'
'x+1/2, y+1/2, -z-1/2'
'x+1/2, -y+1/2, z-1/2'
'-x+1/2, y+1/2, z'

loop_
_atom_site_label
_atom_site_type_symbol
_atom_site_fract_x
_atom_site_fract_y
_atom_site_fract_z
_atom_site_U_iso_or_equiv
_atom_site_adp_type
_atom_site_occupancy
_atom_site_site_symmetry_order
_atom_site_calc_flag
_atom_site_refinement_flags_posn
_atom_site_refinement_flags_adp
_atom_site_refinement_flags_occupancy
_atom_site_disorder_assembly
_atom_site_disorder_group
Ni1 Ni 0.0000 0.5000 1.0000 0.0379(2) Uani 1 4 d S T P . .
Cl2 Cl 0.0000 0.60842(9) 0.7500 0.0534(5) Uani 1 4 d S T P . .
Cl1 Cl 0.22333(17) 0.45072(7) 0.7500 0.0526(3) Uani 1 2 d S T P . .
C1 C 0.5000 0.3696(3) 0.1377(12) 0.0992(19) Uani 0.5 2 d S TU P . .
N1 N 0.5000 0.3696(3) 0.1377(12) 0.0992(19) Uani 0.5 2 d S TU P . .
H1A H 0.5986 0.3956 0.0918 0.119 Uiso 1 1 d R U . . .
H1B H 0.4014 0.3956 0.0918 0.119 Uiso 1 1 d R U . . .
C3 C 0.5000 0.2515(5) 0.2500 0.122(3) Uani 1 4 d S TU P . .
H3 H 0.5000 0.1992 0.2500 0.146 Uiso 1 4 d R U P . .
C2 C 0.5000 0.2940(4) 0.0693(18) 0.129(3) Uani 1 2 d S TU P . .
H2 H 0.5000 0.2806 -0.0751 0.155 Uiso 1 2 d R U P . .

loop_
_atom_site_aniso_label
_atom_site_aniso_U_11
_atom_site_aniso_U_22
_atom_site_aniso_U_33
_atom_site_aniso_U_23
_atom_site_aniso_U_13
_atom_site_aniso_U_12
Ni1 0.0476(4) 0.0473(5) 0.0186(3) -0.0010(3) 0.000 0.000
Cl2 0.0816(11) 0.0491(9) 0.0295(7) 0.000 0.000 0.000
Cl1 0.0581(6) 0.0704(7) 0.0294(5) 0.000 0.000 0.0166(5)
C1 0.100(4) 0.096(3) 0.102(4) 0.035(3) 0.000 0.000
N1 0.100(4) 0.096(3) 0.102(4) 0.035(3) 0.000 0.000
C3 0.107(3) 0.053(4) 0.205(8) 0.000 0.000 0.000
C2 0.126(5) 0.119(4) 0.141(5) -0.042(4) 0.000 0.000

loop_
_atom_type_symbol
_atom_type_description
_atom_type_scat_dispersion_real
_atom_type_scat_dispersion_imag
_atom_type_scat_source
C C 0.0033 0.0016 'International Tables Vol C Tables 4.2.6.8 and 6.1.1.4'
H H 0.0000 0.0000 'International Tables Vol C Tables 4.2.6.8 and 6.1.1.4'
N N 0.0061 0.0033 'International Tables Vol C Tables 4.2.6.8 and 6.1.1.4'
Cl Cl 0.1484 0.1585 'International Tables Vol C Tables 4.2.6.8 and 6.1.1.4'
Ni Ni 0.3393 1.1124 'International Tables Vol C Tables 4.2.6.8 and 6.1.1.4'

loop_
_geom_angle_atom_site_label_1
_geom_angle_atom_site_label_2
_geom_angle_atom_site_label_3
_geom_angle
_geom_angle_site_symmetry_1
_geom_angle_site_symmetry_3
_geom_angle_publ_flag
Cl1 Ni1 Cl1 94.8(3) . 11_566 ?
Cl1 Ni1 Cl1 85.2(3) . 3_556 ?
Cl1 Ni1 Cl1 180.00(5) 11_566 3_556 ?
Cl1 Ni1 Cl1 180.0 . 9_567 ?
Cl1 Ni1 Cl1 85.2(3) 11_566 9_567 ?
Cl1 Ni1 Cl1 94.8(3) 3_556 9_567 ?
Cl1 Ni1 Cl2 97.0(2) . 9_567 ?
Cl1 Ni1 Cl2 83.0(2) 11_566 9_567 ?
Cl1 Ni1 Cl2 97.0(2) 3_556 9_567 ?
Cl1 Ni1 Cl2 83.0(2) 9_567 9_567 ?
Cl1 Ni1 Cl2 83.0(2) . . ?
Cl1 Ni1 Cl2 97.0(2) 11_566 . ?
Cl1 Ni1 Cl2 83.0(2) 3_556 . ?
Cl1 Ni1 Cl2 97.0(2) 9_567 . ?
Cl2 Ni1 Cl2 180.0 9_567 . ?
Ni1 Cl2 Ni1 77.8(3) 2_564 . ?
Ni1 Cl1 Ni1 79.8(3) 2_564 . ?
N1 C1 C1 0.0 10_556 10_556 ?
N1 C1 C2 107.6(6) 10_556 . ?
C1 C1 C2 107.6(6) 10_556 . ?
C2 C3 C2 112.2(10) 10_556 . ?
C3 C2 C1 106.3(9) . . ?

loop_
_geom_bond_atom_site_label_1
_geom_bond_atom_site_label_2
_geom_bond_distance
_geom_bond_site_symmetry_2
_geom_bond_publ_flag
Ni1 Cl1 2.426(6) . ?
Ni1 Cl1 2.426(6) 11_566 ?
Ni1 Cl1 2.426(6) 3_556 ?
Ni1 Cl1 2.426(6) 9_567 ?
Ni1 Cl2 2.478(7) 9_567 ?
Ni1 Cl2 2.478(7) . ?
Cl2 Ni1 2.478(7) 2_564 ?
Cl1 Ni1 2.426(6) 2_564 ?
C1 N1 1.399(16) 10_556 ?
C1 C1 1.399(16) 10_556 ?
C1 C2 1.410(11) . ?
C3 C2 1.356(12) 10_556 ?
C3 C2 1.356(12) . ?

loop_
_geom_hbond_atom_site_label_D
_geom_hbond_atom_site_label_H
_geom_hbond_atom_site_label_A
_geom_hbond_distance_DH
_geom_hbond_distance_HA
_geom_hbond_distance_DA
_geom_hbond_angle_DHA
_geom_hbond_site_symmetry_A
C1 H1A Cl1 0.91 2.68 3.470(10) 145.7 3_655
N1 H1A Cl1 0.91 2.68 3.470(10) 145.7 3_655
C1 H1B Cl1 0.91 2.68 3.470(10) 145.7 1_554
N1 H1B Cl1 0.91 2.68 3.470(10) 145.7 1_554
